data_2020955
loop_
_publ_author_name
'Sagar, Belakavadi K.'
'Yathirajan, Hemmige S.'
'Rathore, Ravindranath S.'
'Glidewell, Christopher'

_publ_section_title
;
 Synthesis and structures of six closely related
 <i>N</i>-[3-(2-chlorobenzoyl)-5-ethylthiophen-2-yl]arylamides, together
 with an isolated reaction intermediate: order <i>versus</i> disorder,
 molecular conformations and hydrogen bonding in zero, one and two
 dimensions
;
_journal_coeditor_code SK3680
_journal_issue 2
_journal_name_full 'Acta Crystallographica Section C'
_journal_page_first
;
;
_journal_paper_doi 10.1107/S2053229618000657
_journal_volume 74
_journal_year 2018
_chemical_formula_iupac 'C15 H13 N3 O4'
_chemical_formula_moiety 'C15 H13 N3 O4'
_chemical_formula_sum 'C15 H13 N3 O4'
_chemical_formula_weight 299.28
_chemical_name_systematic
;
Benzotriazol-1-yl 3,4-dimethoxybenzoate
;
_space_group_crystal_system triclinic
_space_group_IT_number 2
_space_group_name_Hall '-P 1'
_space_group_name_H-M_alt 'P -1'
_symmetry_space_group_name_Hall '-P 1'
_symmetry_space_group_name_H-M 'P -1'
_atom_sites_solution_hydrogens geom
_audit_creation_method SHELXL-2014
_cell_angle_alpha 66.840(4)
_cell_angle_beta 71.533(4)
_cell_angle_gamma 71.350(4)
_cell_formula_units_Z 2
_cell_length_a 8.1296(6)
_cell_length_b 9.5899(6)
_cell_length_c 10.8824(8)
_cell_measurement_reflns_used 3424
_cell_measurement_temperature 294(2)
_cell_measurement_theta_max 27.838
_cell_measurement_theta_min 2.056
_cell_volume 721.10(9)
_computing_cell_refinement
;
APEX2 (Bruker, 2012)
;
_computing_data_collection
;
APEX2 (Bruker, 2012)
;
_computing_data_reduction
;
SAINT (Bruker, 2012)
;
_computing_molecular_graphics
;
PLATON (Spek, 2009)
;
_computing_publication_material
;
SHELXL2014 (Sheldrick, 2015) and PLATON (Spek, 2009)
;
_computing_structure_refinement
;
SHELXL2014 (Sheldrick, 2015)
;
_computing_structure_solution
;
SHELXS86 (Sheldrick, 2008)
;
_diffrn_ambient_temperature 294(2)
_diffrn_measured_fraction_theta_full 1.000
_diffrn_measured_fraction_theta_max 0.999
_diffrn_measurement_device_type 'Bruker Kappa APEXII'
_diffrn_measurement_method '\f and \w scans'
_diffrn_radiation_type MoK\a
_diffrn_radiation_wavelength 0.71073
_diffrn_reflns_av_R_equivalents 0.0508
_diffrn_reflns_limit_h_max 10
_diffrn_reflns_limit_h_min -10
_diffrn_reflns_limit_k_max 12
_diffrn_reflns_limit_k_min -12
_diffrn_reflns_limit_l_max 13
_diffrn_reflns_limit_l_min -13
_diffrn_reflns_number 15518
_diffrn_reflns_theta_full 25.242
_diffrn_reflns_theta_max 26.547
_diffrn_reflns_theta_min 2.086
_diffrn_standards_decay_% 0
_diffrn_standards_interval_count 0
_diffrn_standards_interval_time 0
_diffrn_standards_number 0
_exptl_absorpt_coefficient_mu 0.102
_exptl_absorpt_correction_T_max 0.990
_exptl_absorpt_correction_T_min 0.921
_exptl_absorpt_correction_type multi-scan
_exptl_absorpt_process_details
;
(SADABS; Bruker, 2012)
;
_exptl_crystal_colour colourless
_exptl_crystal_density_diffrn 1.378
_exptl_crystal_description block
_exptl_crystal_F_000 312
_exptl_crystal_size_max 0.150
_exptl_crystal_size_mid 0.150
_exptl_crystal_size_min 0.100
_refine_diff_density_max 0.173
_refine_diff_density_min -0.210
_refine_ls_extinction_method none
_refine_ls_goodness_of_fit_ref 1.029
_refine_ls_hydrogen_treatment constr
_refine_ls_matrix_type full
_refine_ls_number_parameters 201
_refine_ls_number_reflns 2992
_refine_ls_number_restraints 0
_refine_ls_restrained_S_all 1.029
_refine_ls_R_factor_all 0.1064
_refine_ls_R_factor_gt 0.0519
_refine_ls_shift/su_max 0.000
_refine_ls_shift/su_mean 0.000
_refine_ls_structure_factor_coef Fsqd
_refine_ls_weighting_details 'w=1/[\s^2^(Fo^2^)+(0.0655P)^2^+0.1923P] where P=(Fo^2^+2Fc^2^)/3'
_refine_ls_weighting_scheme calc
_refine_ls_wR_factor_gt 0.1241
_refine_ls_wR_factor_ref 0.1561
_reflns_number_gt 1667
_reflns_number_total 2992
_reflns_threshold_expression 'I > 2\s(I)'
_cod_data_source_file sk3680sup1.cif
_cod_data_source_block VII
_cod_database_code 2020955
_shelx_space_group_comment
;
The symmetry employed for this shelxl refinement is uniquely defined
by the following loop, which should always be used as a source of
symmetry information in preference to the above space-group names.
They are only intended as comments.
;
_shelx_estimated_absorpt_t_min 0.985
_shelx_estimated_absorpt_t_max 0.990
_shelxl_version_number 2.014

loop_
_space_group_symop_operation_xyz
'x, y, z'
'-x, -y, -z'

loop_
_atom_site_type_symbol
_atom_site_label
_atom_site_fract_x
_atom_site_fract_y
_atom_site_fract_z
_atom_site_U_iso_or_equiv
_atom_site_adp_type
_atom_site_calc_flag
_atom_site_occupancy
C C1 0.5541(3) 0.6284(3) 0.6656(3) 0.0519(6) Uani d 1
O O1 0.6629(3) 0.5557(2) 0.5980(2) 0.0792(6) Uani d 1
O O2 0.5394(2) 0.57911(18) 0.80862(17) 0.0612(5) Uani d 1
C C11 0.4229(3) 0.7716(2) 0.6225(2) 0.0435(5) Uani d 1
C C12 0.4248(3) 0.8391(2) 0.4823(2) 0.0468(6) Uani d 1
H H12 0.5060 0.7907 0.4210 0.056 Uiso calc 1
C C13 0.3083(3) 0.9756(2) 0.4352(2) 0.0442(5) Uani d 1
C C14 0.1853(3) 1.0488(2) 0.5275(2) 0.0465(6) Uani d 1
C C15 0.1828(3) 0.9810(3) 0.6657(2) 0.0537(6) Uani d 1
H H15 0.1006 1.0284 0.7273 0.064 Uiso calc 1
C C16 0.3013(3) 0.8433(2) 0.7129(2) 0.0499(6) Uani d 1
H H16 0.2991 0.7987 0.8062 0.060 Uiso calc 1
O O13 0.2994(2) 1.05405(19) 0.30090(17) 0.0628(5) Uani d 1
C C131 0.4233(4) 0.9901(3) 0.2010(3) 0.0716(8) Uani d 1
H H13A 0.5420 0.9758 0.2097 0.107 Uiso calc 1
H H13B 0.4094 1.0596 0.1112 0.107 Uiso calc 1
H H13C 0.4026 0.8915 0.2144 0.107 Uiso calc 1
O O14 0.0788(2) 1.18375(18) 0.47077(17) 0.0663(5) Uani d 1
C C141 -0.0360(4) 1.2734(3) 0.5554(3) 0.0776(9) Uani d 1
H H14A -0.1142 1.2127 0.6277 0.116 Uiso calc 1
H H14B -0.1051 1.3653 0.5015 0.116 Uiso calc 1
H H14C 0.0337 1.3026 0.5940 0.116 Uiso calc 1
N N21 0.6660(3) 0.4470(2) 0.8527(2) 0.0562(6) Uani d 1
N N22 0.6258(3) 0.3075(2) 0.8981(2) 0.0659(6) Uani d 1
N N23 0.7677(3) 0.2033(2) 0.9335(2) 0.0630(6) Uani d 1
C C23A 0.8983(3) 0.2793(3) 0.9080(2) 0.0485(6) Uani d 1
C C24 1.0717(3) 0.2208(3) 0.9269(3) 0.0599(7) Uani d 1
H H24 1.1163 0.1147 0.9643 0.072 Uiso calc 1
C C25 1.1733(4) 0.3254(3) 0.8883(3) 0.0717(8) Uani d 1
H H25 1.2906 0.2899 0.8982 0.086 Uiso calc 1
C C26 1.1057(4) 0.4858(3) 0.8339(3) 0.0728(8) Uani d 1
H H26 1.1798 0.5533 0.8096 0.087 Uiso calc 1
C C27 0.9358(4) 0.5470(3) 0.8151(3) 0.0624(7) Uani d 1
H H27 0.8912 0.6534 0.7791 0.075 Uiso calc 1
C C27A 0.8342(3) 0.4379(3) 0.8540(2) 0.0481(6) Uani d 1

loop_
_atom_site_aniso_label
_atom_site_aniso_U_11
_atom_site_aniso_U_22
_atom_site_aniso_U_33
_atom_site_aniso_U_12
_atom_site_aniso_U_13
_atom_site_aniso_U_23
C1 0.0484(14) 0.0488(13) 0.0524(15) -0.0053(11) -0.0135(11) -0.0127(12)
O1 0.0779(13) 0.0687(12) 0.0719(13) 0.0249(10) -0.0231(10) -0.0307(10)
O2 0.0555(10) 0.0566(10) 0.0559(11) 0.0054(8) -0.0191(8) -0.0112(8)
C11 0.0436(12) 0.0374(11) 0.0466(13) -0.0065(10) -0.0107(10) -0.0120(10)
C12 0.0424(12) 0.0480(13) 0.0492(14) -0.0045(10) -0.0069(10) -0.0219(11)
C13 0.0441(12) 0.0429(12) 0.0451(13) -0.0068(10) -0.0103(10) -0.0157(10)
C14 0.0487(13) 0.0382(12) 0.0499(14) -0.0055(10) -0.0126(11) -0.0136(11)
C15 0.0533(14) 0.0483(13) 0.0520(15) -0.0029(11) -0.0020(11) -0.0227(12)
C16 0.0546(14) 0.0442(13) 0.0442(13) -0.0083(11) -0.0072(11) -0.0128(11)
O13 0.0678(11) 0.0606(10) 0.0471(10) 0.0063(8) -0.0163(8) -0.0178(8)
C131 0.0770(19) 0.0800(19) 0.0524(16) -0.0062(15) -0.0084(14) -0.0295(14)
O14 0.0695(11) 0.0494(10) 0.0612(11) 0.0145(9) -0.0148(9) -0.0205(9)
C141 0.0727(18) 0.0560(16) 0.081(2) 0.0138(14) -0.0045(15) -0.0311(15)
N21 0.0520(12) 0.0455(11) 0.0615(13) -0.0023(9) -0.0222(10) -0.0068(10)
N22 0.0638(14) 0.0595(14) 0.0705(15) -0.0192(11) -0.0243(12) -0.0055(12)
N23 0.0684(14) 0.0472(12) 0.0688(15) -0.0129(11) -0.0283(12) -0.0040(11)
C23A 0.0509(14) 0.0456(13) 0.0449(13) -0.0093(11) -0.0129(11) -0.0100(10)
C24 0.0589(16) 0.0525(14) 0.0605(16) -0.0017(12) -0.0197(13) -0.0137(12)
C25 0.0504(15) 0.0762(19) 0.084(2) -0.0084(14) -0.0193(14) -0.0218(16)
C26 0.0642(18) 0.0685(18) 0.084(2) -0.0280(15) -0.0185(15) -0.0111(16)
C27 0.0713(18) 0.0425(13) 0.0661(17) -0.0146(13) -0.0196(14) -0.0050(12)
C27A 0.0484(14) 0.0444(13) 0.0458(13) -0.0067(10) -0.0113(10) -0.0109(10)

loop_
_atom_type_symbol
_atom_type_description
_atom_type_scat_dispersion_real
_atom_type_scat_dispersion_imag
_atom_type_scat_source
C C 0.0033 0.0016 'International Tables Vol C Tables 4.2.6.8 and 6.1.1.4'
H H 0.0000 0.0000 'International Tables Vol C Tables 4.2.6.8 and 6.1.1.4'
N N 0.0061 0.0033 'International Tables Vol C Tables 4.2.6.8 and 6.1.1.4'
O O 0.0106 0.0060 'International Tables Vol C Tables 4.2.6.8 and 6.1.1.4'

loop_
_geom_angle_atom_site_label_1
_geom_angle_atom_site_label_2
_geom_angle_atom_site_label_3
_geom_angle
O1 C1 O2 120.6(2)
O1 C1 C11 128.8(2)
O2 C1 C11 110.59(19)
N21 O2 C1 112.32(17)
C16 C11 C12 119.57(19)
C16 C11 C1 122.8(2)
C12 C11 C1 117.59(19)
C13 C12 C11 120.3(2)
C13 C12 H12 119.8
C11 C12 H12 119.8
C12 C13 O13 125.7(2)
C12 C13 C14 120.0(2)
O13 C13 C14 114.26(18)
O14 C14 C15 125.2(2)
O14 C14 C13 115.4(2)
C15 C14 C13 119.44(19)
C16 C15 C14 120.5(2)
C16 C15 H15 119.8
C14 C15 H15 119.8
C11 C16 C15 120.2(2)
C11 C16 H16 119.9
C15 C16 H16 119.9
C13 O13 C131 117.62(18)
O13 C131 H13A 109.5
O13 C131 H13B 109.5
H13A C131 H13B 109.5
O13 C131 H13C 109.5
H13A C131 H13C 109.5
H13B C131 H13C 109.5
C14 O14 C141 118.8(2)
O14 C141 H14A 109.5
O14 C141 H14B 109.5
H14A C141 H14B 109.5
O14 C141 H14C 109.5
H14A C141 H14C 109.5
H14B C141 H14C 109.5
N22 N21 C27A 113.22(19)
N22 N21 O2 119.18(19)
C27A N21 O2 127.6(2)
N23 N22 N21 106.6(2)
N22 N23 C23A 108.39(19)
N23 C23A C27A 109.3(2)
N23 C23A C24 130.3(2)
C27A C23A C24 120.4(2)
C25 C24 C23A 117.1(2)
C25 C24 H24 121.4
C23A C24 H24 121.4
C24 C25 C26 121.6(3)
C24 C25 H25 119.2
C26 C25 H25 119.2
C27 C26 C25 122.7(3)
C27 C26 H26 118.6
C25 C26 H26 118.6
C26 C27 C27A 114.8(2)
C26 C27 H27 122.6
C27A C27 H27 122.6
N21 C27A C23A 102.4(2)
N21 C27A C27 134.2(2)
C23A C27A C27 123.3(2)

loop_
_geom_bond_atom_site_label_1
_geom_bond_atom_site_label_2
_geom_bond_distance
C1 O1 1.186(3)
C1 O2 1.414(3)
C1 C11 1.455(3)
O2 N21 1.377(2)
C11 C16 1.378(3)
C11 C12 1.401(3)
C12 C13 1.363(3)
C12 H12 0.9300
C13 O13 1.370(3)
C13 C14 1.404(3)
C14 O14 1.341(2)
C14 C15 1.380(3)
C15 C16 1.379(3)
C15 H15 0.9300
C16 H16 0.9300
O13 C131 1.417(3)
C131 H13A 0.9600
C131 H13B 0.9600
C131 H13C 0.9600
O14 C141 1.422(3)
C141 H14A 0.9600
C141 H14B 0.9600
C141 H14C 0.9600
N21 N22 1.341(3)
N21 C27A 1.346(3)
N22 N23 1.311(3)
N23 C23A 1.372(3)
C23A C27A 1.384(3)
C23A C24 1.390(3)
C24 C25 1.358(4)
C24 H24 0.9300
C25 C26 1.403(4)
C25 H25 0.9300
C26 C27 1.364(4)
C26 H26 0.9300
C27 C27A 1.392(3)
C27 H27 0.9300

loop_
_geom_hbond_atom_site_label_D
_geom_hbond_atom_site_label_H
_geom_hbond_atom_site_label_A
_geom_hbond_site_symmetry_A
_geom_hbond_distance_DH
_geom_hbond_distance_HA
_geom_hbond_distance_DA
_geom_hbond_angle_DHA
_geom_hbond_publ_flag
C27 H27 O14 2_676 0.93 2.52 3.175(3) 127 no

loop_
_geom_torsion_atom_site_label_1
_geom_torsion_atom_site_label_2
_geom_torsion_atom_site_label_3
_geom_torsion_atom_site_label_4
_geom_torsion
O1 C1 O2 N21 2.2(3)
C11 C1 O2 N21 -177.67(19)
O1 C1 C11 C16 178.9(3)
O2 C1 C11 C16 -1.2(3)
O1 C1 C11 C12 -2.4(4)
O2 C1 C11 C12 177.50(19)
C16 C11 C12 C13 0.5(3)
C1 C11 C12 C13 -178.2(2)
C11 C12 C13 O13 178.8(2)
C11 C12 C13 C14 -0.2(3)
C12 C13 C14 O14 178.9(2)
O13 C13 C14 O14 -0.2(3)
C12 C13 C14 C15 -0.5(3)
O13 C13 C14 C15 -179.6(2)
O14 C14 C15 C16 -178.5(2)
C13 C14 C15 C16 0.8(4)
C12 C11 C16 C15 -0.3(3)
C1 C11 C16 C15 178.4(2)
C14 C15 C16 C11 -0.4(4)
C12 C13 O13 C131 -1.1(3)
C14 C13 O13 C131 178.0(2)
C15 C14 O14 C141 6.0(4)
C13 C14 O14 C141 -173.3(2)
C1 O2 N21 N22 -93.7(2)
C1 O2 N21 C27A 84.8(3)
C27A N21 N22 N23 1.5(3)
O2 N21 N22 N23 -179.79(19)
N21 N22 N23 C23A -0.8(3)
N22 N23 C23A C27A -0.1(3)
N22 N23 C23A C24 -179.4(2)
N23 C23A C24 C25 178.2(3)
C27A C23A C24 C25 -0.9(4)
C23A C24 C25 C26 1.0(4)
C24 C25 C26 C27 -0.5(5)
C25 C26 C27 C27A -0.1(4)
N22 N21 C27A C23A -1.5(3)
O2 N21 C27A C23A 179.9(2)
N22 N21 C27A C27 178.4(3)
O2 N21 C27A C27 -0.2(4)
N23 C23A C27A N21 1.0(3)
C24 C23A C27A N21 -179.7(2)
N23 C23A C27A C27 -179.0(2)
C24 C23A C27A C27 0.4(4)
C26 C27 C27A N21 -179.7(3)
C26 C27 C27A C23A 0.2(4)

_cod_database_fobs_code 2020955
